data_7039811
loop_
_publ_author_name
'Liu, Lei-Lei'
'Yu, Cai-Xia'
'Du, Ji-Min'
'Liu, Shi-Min'
'Cao, Jing-Shuai'
'Ma, Lu-Fang'

_publ_section_title
;
 Construction of five Zn(ii)/Cd(ii) coordination polymers derived from a
 new linear carboxylate/pyridyl ligand: design, synthesis, and
 photocatalytic properties.
;
_journal_issue 31
_journal_name_full 'Dalton transactions (Cambridge, England : 2003)'
_journal_page_first 12352
_journal_page_last 12361
_journal_paper_doi 10.1039/c6dt02312f
_journal_volume 45
_journal_year 2016
_chemical_formula_moiety '2(C33 H24 N4 O7 Zn), 2(C2 H3 N), O'
_chemical_formula_sum 'C70 H54 N10 O15 Zn2'
_chemical_formula_weight 1405.97
_chemical_name_systematic
;
 ?
;
_space_group_crystal_system monoclinic
_space_group_IT_number 14
_space_group_name_Hall '-P 2ybc'
_space_group_name_H-M_alt 'P 1 21/c 1'
_symmetry_space_group_name_Hall '-P 2ybc'
_symmetry_space_group_name_H-M 'P 1 21/c 1'
_atom_sites_solution_hydrogens geom
_atom_sites_solution_primary direct
_atom_sites_solution_secondary difmap
_audit_creation_method SHELXL-2013
_audit_update_record
;
2016-06-28 deposited with the CCDC.
2016-07-05 downloaded from the CCDC.
;
_cell_angle_alpha 90
_cell_angle_beta 98.65(3)
_cell_angle_gamma 90
_cell_formula_units_Z 2
_cell_length_a 17.396(4)
_cell_length_b 18.376(4)
_cell_length_c 10.149(2)
_cell_measurement_reflns_used 3661
_cell_measurement_temperature 296(2)
_cell_measurement_theta_max 20.19
_cell_measurement_theta_min 2.31
_cell_volume 3207.4(12)
_computing_cell_refinement 'Bruker SAINT (Bruker, 2003)'
_computing_data_collection 'Bruker APEX2 (Bruker, 2005)'
_computing_data_reduction 'Bruker SAINT (Bruker, 2003)'
_computing_molecular_graphics 'Bruker SHELXTL'
_computing_publication_material 'Bruker SHELXTL'
_computing_structure_refinement 'SHELXL-2013 (Sheldrick, 2013)'
_computing_structure_solution 'SHELXL-2013 (Sheldrick, 2013)'
_diffrn_ambient_temperature 296(2)
_diffrn_measured_fraction_theta_full 0.999
_diffrn_measured_fraction_theta_max 0.999
_diffrn_measurement_device_type 'Bruker APEX-II CCD'
_diffrn_measurement_method '\f and \w scans'
_diffrn_radiation_type MoK\a
_diffrn_radiation_wavelength 0.71073
_diffrn_reflns_av_R_equivalents 0.0750
_diffrn_reflns_av_unetI/netI 0.0530
_diffrn_reflns_Laue_measured_fraction_full 0.973
_diffrn_reflns_Laue_measured_fraction_max 0.999
_diffrn_reflns_limit_h_max 19
_diffrn_reflns_limit_h_min -20
_diffrn_reflns_limit_k_max 21
_diffrn_reflns_limit_k_min -21
_diffrn_reflns_limit_l_max 12
_diffrn_reflns_limit_l_min -12
_diffrn_reflns_number 32615
_diffrn_reflns_point_group_measured_fraction_full 0.973
_diffrn_reflns_point_group_measured_fraction_max 0.999
_diffrn_reflns_theta_full 25.242
_diffrn_reflns_theta_max 25.000
_diffrn_reflns_theta_min 2.313
_diffrn_source 'fine-focus sealed tube'
_exptl_absorpt_coefficient_mu 0.826
_exptl_absorpt_correction_T_max 0.921
_exptl_absorpt_correction_T_min 0.820
_exptl_absorpt_correction_type multi-scan
_exptl_absorpt_process_details sadabs
_exptl_crystal_colour yellow
_exptl_crystal_density_diffrn 1.456
_exptl_crystal_density_method 'not measured'
_exptl_crystal_description flake
_exptl_crystal_F_000 1448
_exptl_crystal_size_max 0.350
_exptl_crystal_size_mid 0.200
_exptl_crystal_size_min 0.100
_refine_diff_density_max 0.320
_refine_diff_density_min -0.469
_refine_diff_density_rms 0.050
_refine_ls_extinction_method none
_refine_ls_goodness_of_fit_ref 1.055
_refine_ls_hydrogen_treatment constr
_refine_ls_matrix_type full
_refine_ls_number_parameters 442
_refine_ls_number_reflns 5648
_refine_ls_number_restraints 6
_refine_ls_restrained_S_all 1.060
_refine_ls_R_factor_all 0.0974
_refine_ls_R_factor_gt 0.0538
_refine_ls_shift/su_max 0.001
_refine_ls_shift/su_mean 0.000
_refine_ls_structure_factor_coef Fsqd
_refine_ls_weighting_details
;
 w=1/[\s^2^(Fo^2^)+(0.0558P)^2^+1.6937P]
 where P=(Fo^2^+2Fc^2^)/3
;
_refine_ls_weighting_scheme calc
_refine_ls_wR_factor_gt 0.1280
_refine_ls_wR_factor_ref 0.1424
_reflns_Friedel_coverage 0.000
_reflns_number_gt 3546
_reflns_number_total 5648
_reflns_threshold_expression 'I > 2\s(I)'
_cod_data_source_file c6dt02312f2.cif
_cod_data_source_block 5
_cod_depositor_comments 'Adding full bibliography for 7039808--7039812.cif.'
_cod_original_cell_volume 3207.4(11)
_cod_database_code 7039811
_shelx_space_group_comment
;
The symmetry employed for this shelxl refinement is uniquely defined
by the following loop, which should always be used as a source of
symmetry information in preference to the above space-group names.
They are only intended as comments.
;
_shelx_estimated_absorpt_t_min 0.761
_shelx_estimated_absorpt_t_max 0.922
_shelxl_version_number 2013-2

loop_
_space_group_symop_operation_xyz
'x, y, z'
'-x, y+1/2, -z+1/2'
'-x, -y, -z'
'x, -y-1/2, z-1/2'

loop_
_atom_site_label
_atom_site_type_symbol
_atom_site_fract_x
_atom_site_fract_y
_atom_site_fract_z
_atom_site_U_iso_or_equiv
_atom_site_adp_type
_atom_site_occupancy
_atom_site_site_symmetry_order
_atom_site_calc_flag
_atom_site_refinement_flags_posn
_atom_site_refinement_flags_adp
_atom_site_refinement_flags_occupancy
Zn1 Zn 0.78368(3) 0.03143(3) 0.89854(4) 0.0668(2) Uani 1 1 d . . .
C1 C 0.8481(3) 0.1812(2) 0.8661(4) 0.0671(11) Uani 1 1 d . . .
H1 H 0.8803 0.1585 0.8132 0.081 Uiso 1 1 calc R U .
C2 C 0.8514(3) 0.2550(2) 0.8801(5) 0.0723(12) Uani 1 1 d . . .
H2 H 0.8859 0.2820 0.8381 0.087 Uiso 1 1 calc R U .
C3 C 0.8034(3) 0.2894(2) 0.9568(4) 0.0701(12) Uani 1 1 d . . .
H3 H 0.8057 0.3397 0.9677 0.084 Uiso 1 1 calc R U .
C4 C 0.7523(2) 0.2492(2) 1.0167(4) 0.0552(10) Uani 1 1 d . . .
C5 C 0.7533(2) 0.1749(2) 0.9999(3) 0.0561(10) Uani 1 1 d . . .
H5 H 0.7197 0.1468 1.0421 0.067 Uiso 1 1 calc R U .
C6 C 0.6967(2) 0.2843(2) 1.0968(4) 0.0632(11) Uani 1 1 d . . .
H6A H 0.7249 0.3149 1.1656 0.076 Uiso 1 1 calc R U .
H6B H 0.6599 0.3144 1.0397 0.076 Uiso 1 1 calc R U .
C7 C 0.6032(2) 0.2475(2) 1.2336(4) 0.0617(11) Uani 1 1 d . . .
C8 C 0.5864(2) 0.3181(2) 1.2676(4) 0.0683(12) Uani 1 1 d . . .
H8 H 0.6116 0.3572 1.2347 0.082 Uiso 1 1 calc R U .
C9 C 0.5319(3) 0.3296(3) 1.3510(4) 0.0752(13) Uani 1 1 d . . .
H9 H 0.5204 0.3769 1.3744 0.090 Uiso 1 1 calc R U .
C10 C 0.4949(3) 0.2730(3) 1.3990(4) 0.0673(11) Uani 1 1 d . U .
C11 C 0.5115(3) 0.2022(3) 1.3659(4) 0.0759(13) Uani 1 1 d . . .
H11 H 0.4862 0.1633 1.3994 0.091 Uiso 1 1 calc R U .
C12 C 0.5663(3) 0.1898(3) 1.2825(4) 0.0751(13) Uani 1 1 d . . .
H12 H 0.5779 0.1425 1.2596 0.090 Uiso 1 1 calc R U .
C13 C 0.3506(3) 0.2561(2) 1.6099(4) 0.0672(11) Uani 1 1 d . U .
C14 C 0.3364(3) 0.3246(3) 1.6585(5) 0.0784(13) Uani 1 1 d . . .
H14 H 0.3640 0.3648 1.6352 0.094 Uiso 1 1 calc R U .
C15 C 0.2814(3) 0.3327(2) 1.7412(5) 0.0729(12) Uani 1 1 d . . .
H15 H 0.2723 0.3787 1.7737 0.087 Uiso 1 1 calc R U .
C16 C 0.2395(2) 0.2747(2) 1.7772(4) 0.0603(11) Uani 1 1 d . . .
C17 C 0.2547(3) 0.2060(2) 1.7292(4) 0.0719(12) Uani 1 1 d . . .
H17 H 0.2273 0.1658 1.7528 0.086 Uiso 1 1 calc R U .
C18 C 0.3100(3) 0.1973(3) 1.6472(4) 0.0773(13) Uani 1 1 d . . .
H18 H 0.3202 0.1511 1.6166 0.093 Uiso 1 1 calc R U .
C19 C 0.1782(3) 0.2871(3) 1.8617(4) 0.0684(12) Uani 1 1 d . . .
C20 C 0.0859(3) 0.2293(3) 1.9752(5) 0.0861(15) Uani 1 1 d . . .
H20A H 0.0379 0.2442 1.9204 0.103 Uiso 1 1 calc R U .
H20B H 0.0991 0.2651 2.0451 0.103 Uiso 1 1 calc R U .
C21 C 0.0759(2) 0.1564(2) 2.0347(4) 0.0646(11) Uani 1 1 d . . .
C22 C 0.0110(3) 0.1424(3) 2.0962(4) 0.0788(13) Uani 1 1 d . . .
H22 H -0.0274 0.1776 2.0967 0.095 Uiso 1 1 calc R U .
C23 C 0.0042(3) 0.0763(3) 2.1560(5) 0.0851(14) Uani 1 1 d . . .
H23 H -0.0392 0.0657 2.1961 0.102 Uiso 1 1 calc R U .
C24 C 0.0618(3) 0.0267(3) 2.1555(5) 0.0854(15) Uani 1 1 d . . .
H24 H 0.0576 -0.0173 2.1990 0.102 Uiso 1 1 calc R U .
C25 C 0.1303(3) 0.1019(2) 2.0353(4) 0.0640(11) Uani 1 1 d . . .
H25 H 0.1729 0.1102 1.9919 0.077 Uiso 1 1 calc R U .
C26 C 0.7456(4) 0.0298(2) 0.6354(4) 0.0712(14) Uani 1 1 d . . .
C27 C 0.7035(3) 0.0138(2) 0.4994(4) 0.0631(12) Uani 1 1 d . . .
C28 C 0.6254(3) -0.0045(2) 0.4765(4) 0.0770(14) Uani 1 1 d . . .
H28 H 0.5977 -0.0079 0.5479 0.092 Uiso 1 1 calc R U .
C29 C 0.5882(3) -0.0178(3) 0.3488(4) 0.0882(15) Uani 1 1 d . . .
H29 H 0.5357 -0.0295 0.3347 0.106 Uiso 1 1 calc R U .
C30 C 0.6285(3) -0.0138(2) 0.2418(4) 0.0752(13) Uani 1 1 d . . .
H30 H 0.6033 -0.0230 0.1560 0.090 Uiso 1 1 calc R U .
C31 C 0.7069(3) 0.0043(2) 0.2634(3) 0.0582(11) Uani 1 1 d . . .
C32 C 0.7428(3) 0.01795(19) 0.3913(3) 0.0590(11) Uani 1 1 d . . .
H32 H 0.7952 0.0304 0.4053 0.071 Uiso 1 1 calc R U .
C33 C 0.7540(3) 0.0096(2) 0.1509(4) 0.0609(11) Uani 1 1 d . . .
N1 N 0.79993(19) 0.14060(17) 0.9261(3) 0.0568(8) Uani 1 1 d . . .
N2 N 0.4381(2) 0.2916(2) 1.4854(4) 0.0748(10) Uani 1 1 d . U .
N3 N 0.4068(2) 0.2375(2) 1.5237(4) 0.0719(10) Uani 1 1 d . U .
N4 N 0.1250(2) 0.03775(19) 2.0954(3) 0.0678(10) Uani 1 1 d . . .
O1 O 0.65719(18) 0.22900(15) 1.1551(3) 0.0751(8) Uani 1 1 d . . .
O2 O 0.1580(2) 0.34539(18) 1.8951(3) 0.0951(11) Uani 1 1 d . . .
O3 O 0.14721(17) 0.22419(16) 1.8953(3) 0.0765(9) Uani 1 1 d . . .
O4 O 0.7099(2) 0.01639(15) 0.7334(2) 0.0789(9) Uani 1 1 d . . .
O5 O 0.8122(2) 0.05511(17) 0.6486(3) 0.0808(10) Uani 1 1 d . . .
O6 O 0.8237(2) 0.0216(2) 0.1756(3) 0.0904(10) Uani 1 1 d . . .
O7 O 0.71726(17) 0.00369(15) 0.0320(2) 0.0670(8) Uani 1 1 d . . .
N5 N 0.9745(4) 0.1627(4) 0.6591(7) 0.170(3) Uani 1 1 d . U .
C34 C 1.0098(6) 0.1236(6) 0.6267(11) 0.190(4) Uani 1 1 d D U .
C35 C 1.0752(5) 0.0660(3) 0.5974(7) 0.164(3) Uani 1 1 d D U .
H35A H 1.0535 0.0337 0.5272 0.247 Uiso 1 1 calc R U .
H35B H 1.0924 0.0383 0.6766 0.247 Uiso 1 1 calc R U .
H35C H 1.1185 0.0916 0.5711 0.247 Uiso 1 1 calc R U .
O1W O 0.5567(9) 0.5175(8) 1.3873(18) 0.270(8) Uani 0.5 1 d . . P

loop_
_atom_site_aniso_label
_atom_site_aniso_U_11
_atom_site_aniso_U_22
_atom_site_aniso_U_33
_atom_site_aniso_U_23
_atom_site_aniso_U_13
_atom_site_aniso_U_12
Zn1 0.1049(5) 0.0610(3) 0.0409(3) -0.0017(2) 0.0317(3) -0.0024(3)
C1 0.073(3) 0.079(3) 0.051(2) -0.001(2) 0.015(2) -0.003(2)
C2 0.071(3) 0.069(3) 0.079(3) 0.003(2) 0.019(3) -0.012(2)
C3 0.075(3) 0.060(3) 0.076(3) -0.003(2) 0.015(3) -0.001(2)
C4 0.056(3) 0.060(3) 0.047(2) -0.0034(19) 0.0029(19) 0.001(2)
C5 0.066(3) 0.063(3) 0.040(2) -0.0027(18) 0.013(2) -0.007(2)
C6 0.065(3) 0.065(3) 0.058(2) 0.001(2) 0.005(2) 0.003(2)
C7 0.055(3) 0.073(3) 0.058(3) -0.005(2) 0.010(2) 0.002(2)
C8 0.063(3) 0.070(3) 0.072(3) 0.000(2) 0.010(2) 0.006(2)
C9 0.068(3) 0.077(3) 0.082(3) 0.005(3) 0.019(3) 0.014(2)
C10 0.064(3) 0.075(3) 0.060(3) 0.000(2) -0.0018(19) 0.010(2)
C11 0.065(3) 0.085(3) 0.077(3) 0.010(3) 0.010(3) -0.012(2)
C12 0.082(3) 0.074(3) 0.073(3) -0.007(2) 0.021(3) -0.001(3)
C13 0.066(3) 0.077(3) 0.057(3) 0.008(2) 0.0027(19) 0.004(2)
C14 0.072(3) 0.072(3) 0.093(3) 0.022(3) 0.018(3) -0.003(2)
C15 0.071(3) 0.062(3) 0.088(3) 0.012(2) 0.022(3) 0.008(2)
C16 0.061(3) 0.061(3) 0.057(2) 0.011(2) 0.007(2) 0.005(2)
C17 0.084(3) 0.070(3) 0.065(3) 0.001(2) 0.025(3) -0.012(2)
C18 0.094(4) 0.070(3) 0.072(3) 0.000(2) 0.027(3) -0.005(3)
C19 0.069(3) 0.071(3) 0.065(3) 0.020(2) 0.011(2) 0.014(3)
C20 0.075(3) 0.102(4) 0.088(4) 0.026(3) 0.034(3) 0.018(3)
C21 0.059(3) 0.087(3) 0.048(2) 0.010(2) 0.011(2) 0.000(2)
C22 0.064(3) 0.111(4) 0.063(3) 0.008(3) 0.016(2) 0.005(3)
C23 0.080(4) 0.112(4) 0.069(3) 0.008(3) 0.031(3) -0.011(3)
C24 0.107(4) 0.092(4) 0.065(3) 0.004(3) 0.042(3) -0.011(3)
C25 0.075(3) 0.075(3) 0.045(2) 0.004(2) 0.019(2) -0.007(2)
C26 0.138(5) 0.044(2) 0.035(2) -0.0009(18) 0.024(3) -0.002(3)
C27 0.109(4) 0.048(2) 0.036(2) -0.0030(17) 0.025(2) -0.009(2)
C28 0.119(4) 0.074(3) 0.045(3) -0.006(2) 0.038(3) -0.016(3)
C29 0.103(4) 0.107(4) 0.060(3) -0.009(3) 0.030(3) -0.030(3)
C30 0.106(4) 0.083(3) 0.041(2) -0.011(2) 0.023(2) -0.017(3)
C31 0.091(3) 0.055(2) 0.033(2) -0.0016(17) 0.024(2) -0.007(2)
C32 0.095(3) 0.051(2) 0.035(2) -0.0012(16) 0.022(2) -0.004(2)
C33 0.092(4) 0.058(2) 0.036(2) 0.0002(18) 0.020(2) -0.001(2)
N1 0.072(2) 0.063(2) 0.0370(17) -0.0003(15) 0.0129(16) -0.0034(17)
N2 0.071(3) 0.079(3) 0.075(2) 0.009(2) 0.0111(18) 0.008(2)
N3 0.074(3) 0.078(2) 0.065(2) 0.0120(19) 0.0124(18) -0.002(2)
N4 0.093(3) 0.072(2) 0.0429(18) -0.0004(17) 0.0270(19) -0.004(2)
O1 0.085(2) 0.0663(18) 0.081(2) -0.0077(16) 0.0355(18) -0.0025(16)
O2 0.111(3) 0.074(2) 0.111(3) 0.023(2) 0.050(2) 0.030(2)
O3 0.075(2) 0.078(2) 0.083(2) 0.0170(17) 0.0322(18) 0.0044(16)
O4 0.144(3) 0.0651(18) 0.0337(14) -0.0021(12) 0.0337(17) -0.0056(17)
O5 0.123(3) 0.076(2) 0.0424(16) -0.0029(14) 0.0114(18) -0.014(2)
O6 0.081(2) 0.148(3) 0.0456(17) -0.0018(18) 0.0205(17) -0.002(2)
O7 0.095(2) 0.0768(18) 0.0315(14) -0.0038(13) 0.0185(14) -0.0121(16)
N5 0.147(6) 0.216(8) 0.171(6) 0.095(6) 0.099(5) 0.068(5)
C34 0.182(9) 0.174(8) 0.242(10) 0.061(6) 0.126(8) 0.035(5)
C35 0.251(9) 0.106(5) 0.169(7) 0.044(5) 0.137(7) 0.027(4)
O1W 0.250(15) 0.197(13) 0.33(2) 0.052(13) -0.050(14) -0.075(11)

loop_
_atom_type_symbol
_atom_type_description
_atom_type_scat_dispersion_real
_atom_type_scat_dispersion_imag
_atom_type_scat_source
C C 0.0033 0.0016 'International Tables Vol C Tables 4.2.6.8 and 6.1.1.4'
H H 0.0000 0.0000 'International Tables Vol C Tables 4.2.6.8 and 6.1.1.4'
N N 0.0061 0.0033 'International Tables Vol C Tables 4.2.6.8 and 6.1.1.4'
O O 0.0106 0.0060 'International Tables Vol C Tables 4.2.6.8 and 6.1.1.4'
Zn Zn 0.2839 1.4301 'International Tables Vol C Tables 4.2.6.8 and 6.1.1.4'

loop_
_geom_angle_atom_site_label_1
_geom_angle_atom_site_label_2
_geom_angle_atom_site_label_3
_geom_angle
_geom_angle_site_symmetry_1
_geom_angle_site_symmetry_3
O4 Zn1 O7 99.98(12) . 1_556
O4 Zn1 N4 110.18(13) . 3_658
O7 Zn1 N4 110.74(13) 1_556 3_658
O4 Zn1 N1 108.29(12) . .
O7 Zn1 N1 104.06(12) 1_556 .
N4 Zn1 N1 121.36(14) 3_658 .
N1 C1 C2 121.8(4) . .
N1 C1 H1 119.1 . .
C2 C1 H1 119.1 . .
C1 C2 C3 119.7(4) . .
C1 C2 H2 120.2 . .
C3 C2 H2 120.2 . .
C4 C3 C2 119.5(4) . .
C4 C3 H3 120.2 . .
C2 C3 H3 120.2 . .
C3 C4 C5 117.4(4) . .
C3 C4 C6 121.6(4) . .
C5 C4 C6 121.0(4) . .
N1 C5 C4 123.7(4) . .
N1 C5 H5 118.2 . .
C4 C5 H5 118.2 . .
O1 C6 C4 108.2(3) . .
O1 C6 H6A 110.1 . .
C4 C6 H6A 110.1 . .
O1 C6 H6B 110.1 . .
C4 C6 H6B 110.1 . .
H6A C6 H6B 108.4 . .
O1 C7 C12 114.9(4) . .
O1 C7 C8 124.6(4) . .
C12 C7 C8 120.5(4) . .
C9 C8 C7 119.1(4) . .
C9 C8 H8 120.4 . .
C7 C8 H8 120.4 . .
C10 C9 C8 120.8(4) . .
C10 C9 H9 119.6 . .
C8 C9 H9 119.6 . .
C9 C10 C11 120.5(4) . .
C9 C10 N2 116.1(4) . .
C11 C10 N2 123.5(4) . .
C12 C11 C10 119.3(4) . .
C12 C11 H11 120.3 . .
C10 C11 H11 120.3 . .
C7 C12 C11 119.8(4) . .
C7 C12 H12 120.1 . .
C11 C12 H12 120.1 . .
C18 C13 C14 119.4(4) . .
C18 C13 N3 113.7(4) . .
C14 C13 N3 126.9(4) . .
C15 C14 C13 119.5(4) . .
C15 C14 H14 120.3 . .
C13 C14 H14 120.3 . .
C16 C15 C14 121.8(4) . .
C16 C15 H15 119.1 . .
C14 C15 H15 119.1 . .
C15 C16 C17 118.3(4) . .
C15 C16 C19 119.5(4) . .
C17 C16 C19 122.2(4) . .
C18 C17 C16 120.3(4) . .
C18 C17 H17 119.8 . .
C16 C17 H17 119.8 . .
C17 C18 C13 120.7(4) . .
C17 C18 H18 119.6 . .
C13 C18 H18 119.6 . .
O2 C19 O3 123.8(4) . .
O2 C19 C16 124.7(4) . .
O3 C19 C16 111.5(4) . .
O3 C20 C21 108.2(4) . .
O3 C20 H20A 110.1 . .
C21 C20 H20A 110.1 . .
O3 C20 H20B 110.1 . .
C21 C20 H20B 110.1 . .
H20A C20 H20B 108.4 . .
C25 C21 C22 117.8(4) . .
C25 C21 C20 122.2(4) . .
C22 C21 C20 120.0(4) . .
C23 C22 C21 119.4(5) . .
C23 C22 H22 120.3 . .
C21 C22 H22 120.3 . .
C24 C23 C22 118.7(5) . .
C24 C23 H23 120.6 . .
C22 C23 H23 120.6 . .
N4 C24 C23 123.6(5) . .
N4 C24 H24 118.2 . .
C23 C24 H24 118.2 . .
N4 C25 C21 123.2(4) . .
N4 C25 H25 118.4 . .
C21 C25 H25 118.4 . .
O5 C26 O4 123.1(4) . .
O5 C26 C27 119.7(4) . .
O4 C26 C27 117.1(5) . .
C32 C27 C28 118.1(4) . .
C32 C27 C26 119.5(5) . .
C28 C27 C26 122.4(4) . .
C29 C28 C27 120.6(4) . .
C29 C28 H28 119.7 . .
C27 C28 H28 119.7 . .
C30 C29 C28 120.6(5) . .
C30 C29 H29 119.7 . .
C28 C29 H29 119.7 . .
C29 C30 C31 119.4(4) . .
C29 C30 H30 120.3 . .
C31 C30 H30 120.3 . .
C32 C31 C30 119.2(4) . .
C32 C31 C33 118.8(4) . .
C30 C31 C33 122.0(4) . .
C31 C32 C27 122.1(4) . .
C31 C32 H32 119.0 . .
C27 C32 H32 119.0 . .
O6 C33 O7 123.2(4) . .
O6 C33 C31 119.6(4) . .
O7 C33 C31 117.2(4) . .
C1 N1 C5 117.8(3) . .
C1 N1 Zn1 124.8(3) . .
C5 N1 Zn1 117.1(3) . .
N3 N2 C10 112.0(4) . .
N2 N3 C13 111.9(4) . .
C25 N4 C24 117.1(4) . .
C25 N4 Zn1 117.3(3) . 3_658
C24 N4 Zn1 125.4(3) . 3_658
C7 O1 C6 119.3(3) . .
C19 O3 C20 116.6(4) . .
C26 O4 Zn1 107.8(3) . .
C33 O7 Zn1 111.3(3) . 1_554
N5 C34 C35 170.5(15) . .
C34 C35 H35A 109.5 . .
C34 C35 H35B 109.5 . .
H35A C35 H35B 109.5 . .
C34 C35 H35C 109.5 . .
H35A C35 H35C 109.5 . .
H35B C35 H35C 109.5 . .

loop_
_geom_bond_atom_site_label_1
_geom_bond_atom_site_label_2
_geom_bond_distance
_geom_bond_site_symmetry_2
Zn1 O4 1.971(3) .
Zn1 O7 1.974(3) 1_556
Zn1 N4 2.029(4) 3_658
Zn1 N1 2.039(3) .
C1 N1 1.336(5) .
C1 C2 1.364(6) .
C1 H1 0.9300 .
C2 C3 1.379(6) .
C2 H2 0.9300 .
C3 C4 1.367(5) .
C3 H3 0.9300 .
C4 C5 1.377(5) .
C4 C6 1.499(5) .
C5 N1 1.341(4) .
C5 H5 0.9300 .
C6 O1 1.406(5) .
C6 H6A 0.9700 .
C6 H6B 0.9700 .
C7 O1 1.363(5) .
C7 C12 1.370(6) .
C7 C8 1.385(6) .
C8 C9 1.379(5) .
C8 H8 0.9300 .
C9 C10 1.351(6) .
C9 H9 0.9300 .
C10 C11 1.386(6) .
C10 N2 1.457(5) .
C11 C12 1.385(6) .
C11 H11 0.9300 .
C12 H12 0.9300 .
C13 C18 1.375(6) .
C13 C14 1.387(6) .
C13 N3 1.448(5) .
C14 C15 1.374(6) .
C14 H14 0.9300 .
C15 C16 1.371(5) .
C15 H15 0.9300 .
C16 C17 1.394(6) .
C16 C19 1.482(6) .
C17 C18 1.373(6) .
C17 H17 0.9300 .
C18 H18 0.9300 .
C19 O2 1.193(5) .
C19 O3 1.340(5) .
C20 O3 1.436(5) .
C20 C21 1.490(6) .
C20 H20A 0.9700 .
C20 H20B 0.9700 .
C21 C25 1.377(6) .
C21 C22 1.393(5) .
C22 C23 1.370(6) .
C22 H22 0.9300 .
C23 C24 1.355(7) .
C23 H23 0.9300 .
C24 N4 1.349(5) .
C24 H24 0.9300 .
C25 N4 1.337(5) .
C25 H25 0.9300 .
C26 O5 1.237(6) .
C26 O4 1.274(5) .
C26 C27 1.491(6) .
C27 C32 1.379(5) .
C27 C28 1.385(6) .
C28 C29 1.380(6) .
C28 H28 0.9300 .
C29 C30 1.380(6) .
C29 H29 0.9300 .
C30 C31 1.389(6) .
C30 H30 0.9300 .
C31 C32 1.376(5) .
C31 C33 1.506(5) .
C32 H32 0.9300 .
C33 O6 1.219(5) .
C33 O7 1.283(5) .
N2 N3 1.225(5) .
N4 Zn1 2.029(4) 3_658
O7 Zn1 1.975(3) 1_554
N5 C34 1.030(9) .
C34 C35 1.614(9) .
C35 H35A 0.9600 .
C35 H35B 0.9600 .
C35 H35C 0.9600 .

loop_
_geom_torsion_atom_site_label_1
_geom_torsion_atom_site_label_2
_geom_torsion_atom_site_label_3
_geom_torsion_atom_site_label_4
_geom_torsion
_geom_torsion_site_symmetry_4
N1 C1 C2 C3 -0.8(7) .
C1 C2 C3 C4 -0.7(7) .
C2 C3 C4 C5 1.8(6) .
C2 C3 C4 C6 -177.6(4) .
C3 C4 C5 N1 -1.6(6) .
C6 C4 C5 N1 177.9(3) .
C3 C4 C6 O1 -174.8(4) .
C5 C4 C6 O1 5.7(5) .
O1 C7 C8 C9 -178.3(4) .
C12 C7 C8 C9 -0.2(7) .
C7 C8 C9 C10 -0.1(7) .
C8 C9 C10 C11 0.4(7) .
C8 C9 C10 N2 -179.7(4) .
C9 C10 C11 C12 -0.3(7) .
N2 C10 C11 C12 179.7(4) .
O1 C7 C12 C11 178.6(4) .
C8 C7 C12 C11 0.3(7) .
C10 C11 C12 C7 0.0(7) .
C18 C13 C14 C15 -1.0(7) .
N3 C13 C14 C15 -179.1(4) .
C13 C14 C15 C16 -0.2(7) .
C14 C15 C16 C17 0.9(7) .
C14 C15 C16 C19 -177.1(4) .
C15 C16 C17 C18 -0.5(7) .
C19 C16 C17 C18 177.6(4) .
C16 C17 C18 C13 -0.8(7) .
C14 C13 C18 C17 1.5(7) .
N3 C13 C18 C17 179.8(4) .
C15 C16 C19 O2 5.2(7) .
C17 C16 C19 O2 -172.8(5) .
C15 C16 C19 O3 -175.4(4) .
C17 C16 C19 O3 6.6(6) .
O3 C20 C21 C25 14.2(6) .
O3 C20 C21 C22 -168.0(4) .
C25 C21 C22 C23 0.9(7) .
C20 C21 C22 C23 -177.0(5) .
C21 C22 C23 C24 1.2(7) .
C22 C23 C24 N4 -2.2(8) .
C22 C21 C25 N4 -2.2(6) .
C20 C21 C25 N4 175.7(4) .
O5 C26 C27 C32 8.9(6) .
O4 C26 C27 C32 -171.4(4) .
O5 C26 C27 C28 -170.5(4) .
O4 C26 C27 C28 9.3(6) .
C32 C27 C28 C29 -0.4(7) .
C26 C27 C28 C29 179.0(4) .
C27 C28 C29 C30 0.7(7) .
C28 C29 C30 C31 -0.4(7) .
C29 C30 C31 C32 -0.2(7) .
C29 C30 C31 C33 -180.0(4) .
C30 C31 C32 C27 0.5(6) .
C33 C31 C32 C27 -179.7(3) .
C28 C27 C32 C31 -0.2(6) .
C26 C27 C32 C31 -179.6(4) .
C32 C31 C33 O6 4.3(6) .
C30 C31 C33 O6 -175.9(4) .
C32 C31 C33 O7 -173.2(3) .
C30 C31 C33 O7 6.6(6) .
C2 C1 N1 C5 1.1(6) .
C2 C1 N1 Zn1 174.3(3) .
C4 C5 N1 C1 0.1(6) .
C4 C5 N1 Zn1 -173.6(3) .
C9 C10 N2 N3 179.4(4) .
C11 C10 N2 N3 -0.6(6) .
C10 N2 N3 C13 179.8(3) .
C18 C13 N3 N2 175.5(4) .
C14 C13 N3 N2 -6.3(6) .
C21 C25 N4 C24 1.2(6) .
C21 C25 N4 Zn1 -173.9(3) 3_658
C23 C24 N4 C25 1.0(7) .
C23 C24 N4 Zn1 175.8(4) 3_658
C12 C7 O1 C6 178.2(4) .
C8 C7 O1 C6 -3.7(6) .
C4 C6 O1 C7 179.8(3) .
O2 C19 O3 C20 0.6(7) .
C16 C19 O3 C20 -178.8(4) .
C21 C20 O3 C19 -163.4(4) .
O5 C26 O4 Zn1 -7.0(5) .
C27 C26 O4 Zn1 173.3(3) .
O6 C33 O7 Zn1 -8.8(5) 1_554
C31 C33 O7 Zn1 168.6(3) 1_554
